data_1000100
loop_
_publ_author_name
'Le Bail, A'
'Mercier, A M'

_publ_section_title 'Structure of Pb~2~MnFe~2~F~12~(H~2~O)~2~'
_journal_coden_ASTM ACSCEE
_journal_name_full 'Acta Crystallographica C (39,1983-)'
_journal_page_first 239
_journal_page_last 241
_journal_volume 48
_journal_year 1992
_chemical_formula_structural 'Pb2 Mn Fe2 F12 (H2 O)3'
_chemical_formula_sum 'F12 Fe2 H6 Mn O3 Pb2'
_chemical_name_systematic
;
Dilead manganese diiron(III) fluoride trihydrate
;
_space_group_IT_number 189
_symmetry_cell_setting hexagonal
_symmetry_Int_Tables_number 189
_symmetry_space_group_name_Hall 'P -6 -2'
_symmetry_space_group_name_H-M 'P -6 2 m'
_cell_angle_alpha 90
_cell_angle_beta 90
_cell_angle_gamma 120
_cell_formula_units_Z 1
_cell_length_a 9.320(1)
_cell_length_b 9.320(1)
_cell_length_c 3.9618(5)
_cell_volume 298.0
_refine_ls_R_factor_all 0.032
_cod_original_formula_sum 'H6 F12 Fe2 Mn O3 Pb2'
_cod_database_code 1000100

loop_
_symmetry_equiv_pos_as_xyz
x,y,z
-y,x-y,z
y-x,-x,z
x,y,-z
-y,x-y,-z
y-x,-x,-z
y,x,z
x-y,-y,z
-x,y-x,z
y,x,-z
x-y,-y,-z
-x,y-x,-z

loop_
_atom_site_aniso_label
_atom_site_aniso_U_11
_atom_site_aniso_U_12
_atom_site_aniso_U_13
_atom_site_aniso_U_22
_atom_site_aniso_U_23
_atom_site_aniso_U_33
Pb1 0.0185(1) 0.0092(1) 0. 0.0185(1) 0. 0.0184(1)
Mn1 0.0065(2) 0.0033(1) 0. 0.0065(2) 0. 0.0065(2)
Fe1 0.0065(2) 0.0033(1) 0. 0.0065(2) 0. 0.0065(2)
F1 0.0124(13) 0.0046(11) 0. 0.0217(16) 0. 0.0215(16)
F2 0.0276(20) 0.0174(16) 0. 0.0347(33) 0. 0.0140(19)
F3 0.0221(20) 0.0071(10) 0. 0.0142(19) 0. 0.0319(31)
O1 0.0244(20) 0.0139(16) 0. 0.0278(31) 0. 0.0245(29)

loop_
_atom_site_label
_atom_site_type_symbol
_atom_site_symmetry_multiplicity
_atom_site_Wyckoff_symbol
_atom_site_fract_x
_atom_site_fract_y
_atom_site_fract_z
_atom_site_occupancy
_atom_site_attached_hydrogens
_atom_site_calc_flag
Pb1 Pb2+ 2 d 0.3333 0.6667 0.5 1. 0 d
Mn1 Mn2+ 3 f 0.7599(1) 0. 0. 0.3333 0 d
Fe1 Fe3+ 3 f 0.7599(1) 0. 0. 0.6667 0 d
F1 F1- 6 j 0.5293(5) 0.8203(6) 0. 1. 0 d
F2 F1- 3 g 0.7609(8) 0. 0.5 1. 0 d
F3 F1- 3 f 0.1770(8) 0. 0. 1. 0 d
O1 O2- 3 g 0.4081(9) 0. 0.5 1. 2 d

loop_
_atom_type_symbol
_atom_type_oxidation_number
Pb2+ 2.000
Mn2+ 2.000
Fe3+ 3.000
F1- -1.000
O2- -2.000

loop_
_cod_changelog_entry_id
_cod_changelog_entry_author
_cod_changelog_entry_date
_cod_changelog_entry_text
1 'Vaitkus, Antanas' 2022-11-09T16:40:00+02:00
;
 Removed the 'H1' dummy atom site since the hydrogen atoms which it represents
 are already marked using the '_atom_site_attached_hydrogens' data item.
;
